data_7251561
loop_
_publ_author_name
'Bawa, Hana'
'Su, Hong'
'De Doncker, Stephen'
'Bourne, Susan A.'
'Nassimbeni, Luigi R.'

_publ_section_title
;
 TADDOLs and methylcyclohexanones: selectivity, resolution and the
 kinetics of decomposition
;
_journal_issue 10
_journal_name_full CrystEngComm
_journal_page_first 1690
_journal_page_last 1698
_journal_paper_doi 10.1039/D5CE01022E
_journal_volume 28
_journal_year 2026
_chemical_absolute_configuration syn
_chemical_formula_sum 'C38 H42 O5'
_chemical_formula_weight 578.71
_space_group_crystal_system orthorhombic
_space_group_IT_number 19
_space_group_name_Hall 'P 2ac 2ab'
_space_group_name_H-M_alt 'P 21 21 21'
_atom_sites_solution_hydrogens mixed
_atom_sites_solution_primary direct
_atom_sites_solution_secondary difmap
_audit_creation_method SHELXL-2018/3
_audit_update_record
;
2025-10-07 deposited with the CCDC.	2026-02-02 downloaded from the CCDC.
;
_cell_angle_alpha 90
_cell_angle_beta 90
_cell_angle_gamma 90
_cell_formula_units_Z 4
_cell_length_a 9.324(2)
_cell_length_b 12.457(2)
_cell_length_c 26.951(7)
_cell_measurement_reflns_used 9849
_cell_measurement_temperature 100(2)
_cell_measurement_theta_max 28.315
_cell_measurement_theta_min 2.311
_cell_volume 3130.3(12)
_computing_cell_refinement 'SAINT (7.60a, Bruker AXS Inc., Madison, WI, USA, 2006)'
_computing_data_collection 'SAINT (7.60a, Bruker AXS Inc., Madison, WI, USA, 2006)'
_computing_data_reduction 'SAINT (7.60a, Bruker AXS Inc., Madison, WI, USA, 2006)'
_computing_molecular_graphics 'X-Seed (Barbour, 2001'
_computing_publication_material 'SHELXL-2014/7 (Sheldrick, 2014)'
_computing_structure_refinement 'SHELXL-2018/3 (Sheldrick, 2018)'
_computing_structure_solution 'SHELXT 2018/2 (Sheldrick, 2018)'
_diffrn_ambient_temperature 100(2)
_diffrn_measured_fraction_theta_full 0.997
_diffrn_measured_fraction_theta_max 0.994
_diffrn_measurement_device_type 'Bruker D8 Venture Diffractometer'
_diffrn_measurement_method '1\% \f scans and \w scans'
_diffrn_radiation_type MoK\a
_diffrn_radiation_wavelength 0.71073
_diffrn_reflns_av_R_equivalents 0.0724
_diffrn_reflns_av_unetI/netI 0.0475
_diffrn_reflns_Laue_measured_fraction_full 0.997
_diffrn_reflns_Laue_measured_fraction_max 0.994
_diffrn_reflns_limit_h_max 12
_diffrn_reflns_limit_h_min -12
_diffrn_reflns_limit_k_max 16
_diffrn_reflns_limit_k_min -16
_diffrn_reflns_limit_l_max 36
_diffrn_reflns_limit_l_min -34
_diffrn_reflns_number 47934
_diffrn_reflns_point_group_measured_fraction_full 0.998
_diffrn_reflns_point_group_measured_fraction_max 0.995
_diffrn_reflns_theta_full 25.242
_diffrn_reflns_theta_max 28.361
_diffrn_reflns_theta_min 2.311
_diffrn_source 'fine-focus sealed tube'
_exptl_absorpt_coefficient_mu 0.080
_exptl_absorpt_correction_T_max 0.6371
_exptl_absorpt_correction_T_min 0.5812
_exptl_absorpt_correction_type multi-scan
_exptl_absorpt_process_details 'SADABS (Sheldrick, 2001)'
_exptl_crystal_colour colorless
_exptl_crystal_density_diffrn 1.228
_exptl_crystal_description block
_exptl_crystal_F_000 1240
_exptl_crystal_size_max 0.570
_exptl_crystal_size_mid 0.170
_exptl_crystal_size_min 0.080
_exptl_transmission_factor_max 1.000
_exptl_transmission_factor_min 0.912
_refine_diff_density_max 0.190
_refine_diff_density_min -0.191
_refine_diff_density_rms 0.040
_refine_ls_abs_structure_details
;
 Flack x determined using 2769 quotients [(I+)-(I-)]/[(I+)+(I-)]
 (Parsons, Flack and Wagner, Acta Cryst. B69 (2013) 249-259).
;
_refine_ls_abs_structure_Flack 0.5(5)
_refine_ls_extinction_method none
_refine_ls_goodness_of_fit_ref 1.042
_refine_ls_hydrogen_treatment mixed
_refine_ls_matrix_type full
_refine_ls_number_parameters 399
_refine_ls_number_reflns 7790
_refine_ls_number_restraints 0
_refine_ls_restrained_S_all 1.042
_refine_ls_R_factor_all 0.0486
_refine_ls_R_factor_gt 0.0391
_refine_ls_shift/su_max 0.000
_refine_ls_shift/su_mean 0.000
_refine_ls_structure_factor_coef Fsqd
_refine_ls_weighting_details 'w=1/[\s^2^(Fo^2^)+(0.0406P)^2^+0.5428P] where P=(Fo^2^+2Fc^2^)/3'
_refine_ls_weighting_scheme calc
_refine_ls_wR_factor_gt 0.0889
_refine_ls_wR_factor_ref 0.0940
_reflns_Friedel_coverage 0.785
_reflns_Friedel_fraction_full 0.999
_reflns_Friedel_fraction_max 0.995
_reflns_number_gt 6885
_reflns_number_total 7790
_reflns_threshold_expression 'I > 2\s(I)'
_cod_data_source_file d5ce01022e2.cif
_cod_data_source_block III
_cod_depositor_comments 'Adding full bibliography for 7251558--7251565.cif.'
_cod_database_code 7251561
_shelx_shelxl_version_number 2018/3
_shelx_space_group_comment
;
The symmetry employed for this shelxl refinement is uniquely defined
by the following loop, which should always be used as a source of
symmetry information in preference to the above space-group names.
They are only intended as comments.
;
_shelx_estimated_absorpt_t_min 0.956
_shelx_estimated_absorpt_t_max 0.994

loop_
_space_group_symop_operation_xyz
'x, y, z'
'-x+1/2, -y, z+1/2'
'x+1/2, -y+1/2, -z'
'-x, y+1/2, -z+1/2'

loop_
_atom_site_label
_atom_site_type_symbol
_atom_site_fract_x
_atom_site_fract_y
_atom_site_fract_z
_atom_site_U_iso_or_equiv
_atom_site_adp_type
_atom_site_occupancy
_atom_site_site_symmetry_order
_atom_site_calc_flag
_atom_site_refinement_flags_posn
_atom_site_refinement_flags_adp
_atom_site_refinement_flags_occupancy
_atom_site_disorder_assembly
_atom_site_disorder_group
O14A O 0.99747(14) 0.63620(10) 0.16029(5) 0.0171(3) Uani 1 1 d . . . . .
O13A O 0.89224(16) 0.36937(11) 0.12790(5) 0.0211(3) Uani 1 1 d . . . . .
O19A O 1.07979(16) 0.37507(10) 0.05558(6) 0.0203(3) Uani 1 1 d . . . . .
O15A O 1.19739(14) 0.62910(10) 0.11245(5) 0.0182(3) Uani 1 1 d . . . . .
O1X O 0.76140(17) 0.17960(12) 0.14309(6) 0.0293(4) Uani 1 1 d . . . . .
C26A C 1.0787(2) 0.55351(15) 0.01931(7) 0.0165(4) Uani 1 1 d . . . . .
C3A C 1.0069(2) 0.42315(15) 0.20573(7) 0.0174(4) Uani 1 1 d . . . . .
C19A C 1.1480(2) 0.47753(14) 0.05707(7) 0.0153(4) Uani 1 1 d . . . . .
C18A C 1.1839(2) 0.75957(16) 0.17792(8) 0.0224(4) Uani 1 1 d . . . . .
H18A H 1.118980 0.807864 0.195777 0.034 Uiso 1 1 calc R U . . .
H18B H 1.262109 0.801322 0.163144 0.034 Uiso 1 1 calc R U . . .
H18C H 1.223776 0.706775 0.201095 0.034 Uiso 1 1 calc R U . . .
C24A C 1.5601(2) 0.47864(16) 0.04453(8) 0.0225(4) Uani 1 1 d . . . . .
H24A H 1.641827 0.510103 0.059755 0.027 Uiso 1 1 calc R U . . .
C31A C 0.9345(2) 0.54140(17) 0.00709(7) 0.0206(4) Uani 1 1 d . . . . .
H31A H 0.881311 0.483539 0.020828 0.025 Uiso 1 1 calc R U . . .
C15A C 1.1347(2) 0.52372(14) 0.11028(7) 0.0153(4) Uani 1 1 d . . . . .
H15A H 1.186957 0.475496 0.133804 0.018 Uiso 1 1 calc R U . . .
C13A C 0.9101(2) 0.45557(15) 0.16254(7) 0.0164(4) Uani 1 1 d . . . . .
C25A C 1.4232(2) 0.50045(15) 0.06311(7) 0.0185(4) Uani 1 1 d . . . . .
H25A H 1.412520 0.546616 0.090923 0.022 Uiso 1 1 calc R U . . .
C10A C 0.6905(2) 0.58200(17) 0.16781(8) 0.0230(4) Uani 1 1 d . . . . .
H10A H 0.738941 0.634195 0.148336 0.028 Uiso 1 1 calc R U . . .
C14A C 0.9805(2) 0.54326(15) 0.13029(7) 0.0160(4) Uani 1 1 d . . . . .
H14A H 0.915603 0.560593 0.101847 0.019 Uiso 1 1 calc R U . . .
C27A C 1.1557(2) 0.63672(15) -0.00253(7) 0.0196(4) Uani 1 1 d . . . . .
H27A H 1.254652 0.645205 0.004908 0.024 Uiso 1 1 calc R U . . .
C29A C 0.9447(2) 0.69573(17) -0.04629(8) 0.0263(5) Uani 1 1 d . . . . .
H29A H 0.899162 0.744261 -0.068455 0.032 Uiso 1 1 calc R U . . .
C20A C 1.3027(2) 0.45514(15) 0.04121(7) 0.0164(4) Uani 1 1 d . . . . .
C4A C 1.0773(2) 0.32469(16) 0.20653(8) 0.0215(4) Uani 1 1 d . . . . .
H4A H 1.064320 0.275759 0.179868 0.026 Uiso 1 1 calc R U . . .
C22A C 1.4574(2) 0.36513(17) -0.01757(8) 0.0254(5) Uani 1 1 d . . . . .
H22A H 1.468448 0.318362 -0.045153 0.030 Uiso 1 1 calc R U . . .
C1X C 0.6443(2) 0.15619(16) 0.12540(8) 0.0229(4) Uani 1 1 d . . . . .
C9A C 0.7605(2) 0.48760(16) 0.18116(7) 0.0186(4) Uani 1 1 d . . . . .
C16A C 1.1024(2) 0.70228(15) 0.13758(7) 0.0178(4) Uani 1 1 d . . . . .
C21A C 1.3221(2) 0.38664(16) 0.00079(8) 0.0213(4) Uani 1 1 d . . . . .
H21A H 1.240839 0.354277 -0.014358 0.026 Uiso 1 1 calc R U . . .
C1A C 1.1155(2) 0.46604(17) 0.28469(8) 0.0227(4) Uani 1 1 d . . . . .
H1A H 1.128698 0.514718 0.311438 0.027 Uiso 1 1 calc R U . . .
C17A C 1.0326(2) 0.77793(16) 0.10041(8) 0.0227(4) Uani 1 1 d . . . . .
H17A H 0.975444 0.736263 0.076726 0.034 Uiso 1 1 calc R U . . .
H17B H 1.107083 0.817732 0.082544 0.034 Uiso 1 1 calc R U . . .
H17C H 0.970190 0.828503 0.118016 0.034 Uiso 1 1 calc R U . . .
C2A C 1.0263(2) 0.49300(16) 0.24570(7) 0.0194(4) Uani 1 1 d . . . . .
H2A H 0.977562 0.559956 0.246085 0.023 Uiso 1 1 calc R U . . .
C8A C 0.6869(2) 0.41326(18) 0.21050(8) 0.0243(4) Uani 1 1 d . . . . .
H8A H 0.733897 0.349208 0.220609 0.029 Uiso 1 1 calc R U . . .
C6A C 1.1860(2) 0.36740(17) 0.28479(8) 0.0234(4) Uani 1 1 d . . . . .
H6A H 1.247501 0.348702 0.311543 0.028 Uiso 1 1 calc R U . . .
C3X C 0.3871(2) 0.21476(17) 0.13064(9) 0.0288(5) Uani 1 1 d . . . . .
H3X1 H 0.387166 0.224988 0.167065 0.035 Uiso 1 1 calc R U . . .
H3X2 H 0.317321 0.265848 0.116166 0.035 Uiso 1 1 calc R U . . .
C28A C 1.0894(2) 0.70757(16) -0.03511(8) 0.0239(4) Uani 1 1 d . . . . .
H28A H 1.143016 0.764149 -0.049758 0.029 Uiso 1 1 calc R U . . .
C5A C 1.1662(2) 0.29705(17) 0.24586(8) 0.0247(4) Uani 1 1 d . . . . .
H5A H 1.213549 0.229513 0.245950 0.030 Uiso 1 1 calc R U . . .
C7A C 0.5463(2) 0.4316(2) 0.22510(8) 0.0291(5) Uani 1 1 d . . . . .
H7A H 0.497451 0.379881 0.244717 0.035 Uiso 1 1 calc R U . . .
C5X C 0.4501(3) 0.02129(17) 0.13932(8) 0.0277(5) Uani 1 1 d . . . . .
H5X1 H 0.419947 -0.052911 0.131317 0.033 Uiso 1 1 calc R U . . .
H5X2 H 0.453453 0.028271 0.175893 0.033 Uiso 1 1 calc R U . . .
C23A C 1.5772(2) 0.41156(16) 0.00412(8) 0.0235(4) Uani 1 1 d . . . . .
H23A H 1.670244 0.397363 -0.008690 0.028 Uiso 1 1 calc R U . . .
C2X C 0.5371(2) 0.23896(17) 0.11015(9) 0.0274(5) Uani 1 1 d . . . . .
H2X1 H 0.532622 0.241993 0.073480 0.033 Uiso 1 1 calc R U . . .
H2X2 H 0.568637 0.310176 0.122261 0.033 Uiso 1 1 calc R U . . .
C11A C 0.5494(2) 0.60025(19) 0.18292(9) 0.0288(5) Uani 1 1 d . . . . .
H11A H 0.502603 0.664990 0.173717 0.035 Uiso 1 1 calc R U . . .
C30A C 0.8674(2) 0.61309(18) -0.02501(8) 0.0255(5) Uani 1 1 d . . . . .
H30A H 0.768248 0.605166 -0.032302 0.031 Uiso 1 1 calc R U . . .
C6X C 0.6004(2) 0.04128(17) 0.11802(9) 0.0274(5) Uani 1 1 d . . . . .
H6X1 H 0.670246 -0.006511 0.134669 0.033 Uiso 1 1 calc R U . . .
H6X2 H 0.600777 0.024134 0.082156 0.033 Uiso 1 1 calc R U . . .
C4X C 0.3404(2) 0.09991(17) 0.11860(8) 0.0260(5) Uani 1 1 d . . . . .
H4X H 0.339137 0.091835 0.081685 0.031 Uiso 1 1 calc R U . . .
C12A C 0.4770(2) 0.5249(2) 0.21120(8) 0.0309(5) Uani 1 1 d . . . . .
H12A H 0.380519 0.537293 0.220963 0.037 Uiso 1 1 calc R U . . .
C7X C 0.1900(3) 0.0758(2) 0.13790(11) 0.0411(6) Uani 1 1 d . . . . .
H7X1 H 0.161757 0.003266 0.127783 0.062 Uiso 1 1 calc R U . . .
H7X2 H 0.122181 0.128021 0.124132 0.062 Uiso 1 1 calc R U . . .
H7X3 H 0.189390 0.080680 0.174197 0.062 Uiso 1 1 calc R U . . .
H13A H 0.845(4) 0.316(2) 0.1394(11) 0.051(9) Uiso 1 1 d . . . . .
H19A H 1.017(3) 0.374(2) 0.0788(10) 0.033(7) Uiso 1 1 d . . . . .

loop_
_atom_site_aniso_label
_atom_site_aniso_U_11
_atom_site_aniso_U_22
_atom_site_aniso_U_33
_atom_site_aniso_U_23
_atom_site_aniso_U_13
_atom_site_aniso_U_12
O14A 0.0184(6) 0.0160(6) 0.0168(7) -0.0026(5) 0.0043(5) -0.0023(5)
O13A 0.0254(7) 0.0199(7) 0.0180(7) -0.0047(6) 0.0050(6) -0.0090(6)
O19A 0.0230(7) 0.0145(6) 0.0235(8) -0.0040(6) 0.0046(6) -0.0045(5)
O15A 0.0175(6) 0.0152(6) 0.0220(7) -0.0055(5) 0.0045(6) -0.0020(5)
O1X 0.0295(8) 0.0242(8) 0.0341(9) 0.0009(7) -0.0035(7) -0.0068(6)
C26A 0.0177(9) 0.0193(9) 0.0125(9) -0.0054(7) 0.0005(7) 0.0022(7)
C3A 0.0160(9) 0.0183(9) 0.0178(10) 0.0015(8) 0.0039(8) -0.0020(7)
C19A 0.0163(9) 0.0141(8) 0.0155(9) -0.0010(7) 0.0015(7) -0.0019(7)
C18A 0.0210(10) 0.0227(10) 0.0236(11) -0.0058(8) 0.0032(8) -0.0026(8)
C24A 0.0181(9) 0.0244(10) 0.0249(11) 0.0012(8) 0.0017(8) -0.0001(8)
C31A 0.0169(9) 0.0273(10) 0.0177(10) -0.0036(8) 0.0008(8) 0.0007(8)
C15A 0.0154(8) 0.0149(8) 0.0156(9) 0.0004(7) 0.0002(7) -0.0017(7)
C13A 0.0174(9) 0.0169(9) 0.0149(9) -0.0025(7) 0.0011(7) -0.0043(7)
C25A 0.0196(9) 0.0187(9) 0.0173(10) -0.0013(7) 0.0024(8) 0.0012(7)
C10A 0.0194(10) 0.0290(11) 0.0206(10) -0.0024(8) -0.0001(8) -0.0008(8)
C14A 0.0169(9) 0.0168(9) 0.0143(9) -0.0016(7) 0.0001(7) -0.0009(7)
C27A 0.0210(9) 0.0196(9) 0.0183(10) -0.0015(8) -0.0008(8) 0.0001(7)
C29A 0.0317(12) 0.0284(11) 0.0190(11) -0.0016(9) -0.0034(9) 0.0106(9)
C20A 0.0174(9) 0.0163(9) 0.0155(9) 0.0012(7) 0.0022(7) 0.0032(7)
C4A 0.0230(10) 0.0203(9) 0.0212(10) -0.0002(8) 0.0046(8) 0.0000(8)
C22A 0.0263(10) 0.0280(11) 0.0218(11) -0.0062(9) 0.0046(8) 0.0037(9)
C1X 0.0283(11) 0.0223(10) 0.0180(10) 0.0018(8) 0.0007(8) -0.0044(8)
C9A 0.0157(9) 0.0266(10) 0.0134(9) -0.0050(8) 0.0004(7) -0.0045(7)
C16A 0.0167(9) 0.0177(9) 0.0191(10) -0.0029(8) 0.0051(7) -0.0016(7)
C21A 0.0201(9) 0.0240(10) 0.0199(10) -0.0049(8) 0.0001(8) 0.0018(8)
C1A 0.0223(10) 0.0271(10) 0.0187(10) 0.0001(8) -0.0003(8) -0.0019(8)
C17A 0.0246(10) 0.0205(10) 0.0230(11) 0.0014(8) 0.0053(8) 0.0003(8)
C2A 0.0191(9) 0.0211(9) 0.0181(10) 0.0010(8) 0.0014(8) -0.0005(7)
C8A 0.0207(10) 0.0321(11) 0.0203(11) 0.0003(9) 0.0015(8) -0.0042(8)
C6A 0.0206(9) 0.0299(11) 0.0197(11) 0.0075(8) 0.0005(8) 0.0008(8)
C3X 0.0313(12) 0.0236(10) 0.0316(13) -0.0023(9) 0.0036(10) -0.0017(9)
C28A 0.0313(11) 0.0201(10) 0.0204(10) 0.0002(8) 0.0006(9) 0.0022(8)
C5A 0.0233(10) 0.0231(10) 0.0275(12) 0.0056(9) 0.0056(9) 0.0044(8)
C7A 0.0210(10) 0.0448(13) 0.0214(11) -0.0011(10) 0.0054(9) -0.0088(9)
C5X 0.0395(13) 0.0211(10) 0.0225(11) 0.0013(9) -0.0018(9) -0.0098(9)
C23A 0.0199(10) 0.0266(10) 0.0238(11) 0.0022(8) 0.0066(9) 0.0038(8)
C2X 0.0313(12) 0.0208(10) 0.0301(12) 0.0056(9) -0.0008(9) -0.0027(9)
C11A 0.0207(10) 0.0382(12) 0.0274(12) -0.0032(10) 0.0000(9) 0.0040(9)
C30A 0.0210(10) 0.0356(11) 0.0201(11) -0.0031(9) -0.0038(8) 0.0067(9)
C6X 0.0316(11) 0.0195(10) 0.0311(12) -0.0007(9) -0.0073(10) -0.0028(9)
C4X 0.0291(11) 0.0259(10) 0.0229(11) -0.0053(9) 0.0022(9) -0.0046(9)
C12A 0.0179(10) 0.0508(14) 0.0239(12) -0.0061(10) 0.0030(8) -0.0020(10)
C7X 0.0373(14) 0.0371(13) 0.0489(17) -0.0152(12) 0.0105(13) -0.0111(11)

loop_
_atom_type_symbol
_atom_type_description
_atom_type_scat_dispersion_real
_atom_type_scat_dispersion_imag
_atom_type_scat_source
C C 0.0033 0.0016 'International Tables Vol C Tables 4.2.6.8 and 6.1.1.4'
H H 0.0000 0.0000 'International Tables Vol C Tables 4.2.6.8 and 6.1.1.4'
O O 0.0106 0.0060 'International Tables Vol C Tables 4.2.6.8 and 6.1.1.4'

loop_
_geom_angle_atom_site_label_1
_geom_angle_atom_site_label_2
_geom_angle_atom_site_label_3
_geom_angle
_geom_angle_site_symmetry_1
_geom_angle_site_symmetry_3
_geom_angle_publ_flag
C16A O14A C14A 107.72(14) . . ?
C13A O13A H13A 114(2) . . ?
C19A O19A H19A 107.6(17) . . ?
C15A O15A C16A 110.31(14) . . ?
C27A C26A C31A 118.60(18) . . ?
C27A C26A C19A 121.57(17) . . ?
C31A C26A C19A 119.81(18) . . ?
C4A C3A C2A 118.43(18) . . ?
C4A C3A C13A 121.58(18) . . ?
C2A C3A C13A 119.99(17) . . ?
O19A C19A C20A 104.44(14) . . ?
O19A C19A C26A 110.23(15) . . ?
C20A C19A C26A 108.94(15) . . ?
O19A C19A C15A 108.81(15) . . ?
C20A C19A C15A 113.67(15) . . ?
C26A C19A C15A 110.57(15) . . ?
C16A C18A H18A 109.5 . . ?
C16A C18A H18B 109.5 . . ?
H18A C18A H18B 109.5 . . ?
C16A C18A H18C 109.5 . . ?
H18A C18A H18C 109.5 . . ?
H18B C18A H18C 109.5 . . ?
C23A C24A C25A 120.4(2) . . ?
C23A C24A H24A 119.8 . . ?
C25A C24A H24A 119.8 . . ?
C30A C31A C26A 120.8(2) . . ?
C30A C31A H31A 119.6 . . ?
C26A C31A H31A 119.6 . . ?
O15A C15A C19A 110.12(15) . . ?
O15A C15A C14A 102.64(14) . . ?
C19A C15A C14A 116.93(15) . . ?
O15A C15A H15A 108.9 . . ?
C19A C15A H15A 108.9 . . ?
C14A C15A H15A 108.9 . . ?
O13A C13A C3A 111.55(16) . . ?
O13A C13A C9A 107.58(15) . . ?
C3A C13A C9A 110.88(16) . . ?
O13A C13A C14A 102.30(14) . . ?
C3A C13A C14A 111.43(15) . . ?
C9A C13A C14A 112.75(16) . . ?
C20A C25A C24A 120.49(18) . . ?
C20A C25A H25A 119.8 . . ?
C24A C25A H25A 119.8 . . ?
C9A C10A C11A 120.3(2) . . ?
C9A C10A H10A 119.9 . . ?
C11A C10A H10A 119.9 . . ?
O14A C14A C13A 107.68(15) . . ?
O14A C14A C15A 102.81(14) . . ?
C13A C14A C15A 118.55(16) . . ?
O14A C14A H14A 109.1 . . ?
C13A C14A H14A 109.1 . . ?
C15A C14A H14A 109.1 . . ?
C28A C27A C26A 120.72(19) . . ?
C28A C27A H27A 119.6 . . ?
C26A C27A H27A 119.6 . . ?
C30A C29A C28A 119.7(2) . . ?
C30A C29A H29A 120.1 . . ?
C28A C29A H29A 120.1 . . ?
C25A C20A C21A 118.41(18) . . ?
C25A C20A C19A 124.74(17) . . ?
C21A C20A C19A 116.83(17) . . ?
C5A C4A C3A 120.79(19) . . ?
C5A C4A H4A 119.6 . . ?
C3A C4A H4A 119.6 . . ?
C21A C22A C23A 120.25(19) . . ?
C21A C22A H22A 119.9 . . ?
C23A C22A H22A 119.9 . . ?
O1X C1X C2X 122.58(19) . . ?
O1X C1X C6X 121.4(2) . . ?
C2X C1X C6X 116.04(19) . . ?
C10A C9A C8A 118.43(19) . . ?
C10A C9A C13A 124.12(18) . . ?
C8A C9A C13A 117.29(18) . . ?
O14A C16A O15A 105.07(14) . . ?
O14A C16A C18A 108.16(16) . . ?
O15A C16A C18A 109.20(16) . . ?
O14A C16A C17A 110.39(16) . . ?
O15A C16A C17A 110.22(16) . . ?
C18A C16A C17A 113.44(16) . . ?
C22A C21A C20A 121.07(19) . . ?
C22A C21A H21A 119.5 . . ?
C20A C21A H21A 119.5 . . ?
C2A C1A C6A 120.0(2) . . ?
C2A C1A H1A 120.0 . . ?
C6A C1A H1A 120.0 . . ?
C16A C17A H17A 109.5 . . ?
C16A C17A H17B 109.5 . . ?
H17A C17A H17B 109.5 . . ?
C16A C17A H17C 109.5 . . ?
H17A C17A H17C 109.5 . . ?
H17B C17A H17C 109.5 . . ?
C1A C2A C3A 120.89(19) . . ?
C1A C2A H2A 119.6 . . ?
C3A C2A H2A 119.6 . . ?
C7A C8A C9A 121.0(2) . . ?
C7A C8A H8A 119.5 . . ?
C9A C8A H8A 119.5 . . ?
C5A C6A C1A 119.70(19) . . ?
C5A C6A H6A 120.2 . . ?
C1A C6A H6A 120.2 . . ?
C4X C3X C2X 111.52(18) . . ?
C4X C3X H3X1 109.3 . . ?
C2X C3X H3X1 109.3 . . ?
C4X C3X H3X2 109.3 . . ?
C2X C3X H3X2 109.3 . . ?
H3X1 C3X H3X2 108.0 . . ?
C27A C28A C29A 120.1(2) . . ?
C27A C28A H28A 120.0 . . ?
C29A C28A H28A 120.0 . . ?
C6A C5A C4A 120.19(19) . . ?
C6A C5A H5A 119.9 . . ?
C4A C5A H5A 119.9 . . ?
C12A C7A C8A 120.2(2) . . ?
C12A C7A H7A 119.9 . . ?
C8A C7A H7A 119.9 . . ?
C4X C5X C6X 111.83(18) . . ?
C4X C5X H5X1 109.2 . . ?
C6X C5X H5X1 109.2 . . ?
C4X C5X H5X2 109.2 . . ?
C6X C5X H5X2 109.2 . . ?
H5X1 C5X H5X2 107.9 . . ?
C24A C23A C22A 119.42(19) . . ?
C24A C23A H23A 120.3 . . ?
C22A C23A H23A 120.3 . . ?
C1X C2X C3X 112.06(18) . . ?
C1X C2X H2X1 109.2 . . ?
C3X C2X H2X1 109.2 . . ?
C1X C2X H2X2 109.2 . . ?
C3X C2X H2X2 109.2 . . ?
H2X1 C2X H2X2 107.9 . . ?
C12A C11A C10A 120.6(2) . . ?
C12A C11A H11A 119.7 . . ?
C10A C11A H11A 119.7 . . ?
C29A C30A C31A 120.1(2) . . ?
C29A C30A H30A 120.0 . . ?
C31A C30A H30A 120.0 . . ?
C1X C6X C5X 110.74(19) . . ?
C1X C6X H6X1 109.5 . . ?
C5X C6X H6X1 109.5 . . ?
C1X C6X H6X2 109.5 . . ?
C5X C6X H6X2 109.5 . . ?
H6X1 C6X H6X2 108.1 . . ?
C5X C4X C7X 111.5(2) . . ?
C5X C4X C3X 109.44(18) . . ?
C7X C4X C3X 111.89(19) . . ?
C5X C4X H4X 108.0 . . ?
C7X C4X H4X 108.0 . . ?
C3X C4X H4X 108.0 . . ?
C7A C12A C11A 119.4(2) . . ?
C7A C12A H12A 120.3 . . ?
C11A C12A H12A 120.3 . . ?
C4X C7X H7X1 109.5 . . ?
C4X C7X H7X2 109.5 . . ?
H7X1 C7X H7X2 109.5 . . ?
C4X C7X H7X3 109.5 . . ?
H7X1 C7X H7X3 109.5 . . ?
H7X2 C7X H7X3 109.5 . . ?

loop_
_geom_bond_atom_site_label_1
_geom_bond_atom_site_label_2
_geom_bond_distance
_geom_bond_site_symmetry_2
_geom_bond_publ_flag
O14A C16A 1.418(2) . ?
O14A C14A 1.421(2) . ?
O13A C13A 1.432(2) . ?
O13A H13A 0.85(3) . ?
O19A C19A 1.427(2) . ?
O19A H19A 0.86(3) . ?
O15A C15A 1.438(2) . ?
O15A C16A 1.440(2) . ?
O1X C1X 1.227(3) . ?
C26A C27A 1.391(3) . ?
C26A C31A 1.393(3) . ?
C26A C19A 1.533(3) . ?
C3A C4A 1.391(3) . ?
C3A C2A 1.397(3) . ?
C3A C13A 1.527(3) . ?
C19A C20A 1.530(3) . ?
C19A C15A 1.550(3) . ?
C18A C16A 1.507(3) . ?
C18A H18A 0.9800 . ?
C18A H18B 0.9800 . ?
C18A H18C 0.9800 . ?
C24A C23A 1.382(3) . ?
C24A C25A 1.398(3) . ?
C24A H24A 0.9500 . ?
C31A C30A 1.392(3) . ?
C31A H31A 0.9500 . ?
C15A C14A 1.555(3) . ?
C15A H15A 1.0000 . ?
C13A C9A 1.536(3) . ?
C13A C14A 1.543(3) . ?
C25A C20A 1.389(3) . ?
C25A H25A 0.9500 . ?
C10A C9A 1.392(3) . ?
C10A C11A 1.396(3) . ?
C10A H10A 0.9500 . ?
C14A H14A 1.0000 . ?
C27A C28A 1.390(3) . ?
C27A H27A 0.9500 . ?
C29A C30A 1.381(3) . ?
C29A C28A 1.390(3) . ?
C29A H29A 0.9500 . ?
C20A C21A 1.396(3) . ?
C4A C5A 1.389(3) . ?
C4A H4A 0.9500 . ?
C22A C21A 1.382(3) . ?
C22A C23A 1.387(3) . ?
C22A H22A 0.9500 . ?
C1X C2X 1.494(3) . ?
C1X C6X 1.502(3) . ?
C9A C8A 1.397(3) . ?
C16A C17A 1.522(3) . ?
C21A H21A 0.9500 . ?
C1A C2A 1.381(3) . ?
C1A C6A 1.394(3) . ?
C1A H1A 0.9500 . ?
C17A H17A 0.9800 . ?
C17A H17B 0.9800 . ?
C17A H17C 0.9800 . ?
C2A H2A 0.9500 . ?
C8A C7A 1.388(3) . ?
C8A H8A 0.9500 . ?
C6A C5A 1.379(3) . ?
C6A H6A 0.9500 . ?
C3X C4X 1.530(3) . ?
C3X C2X 1.533(3) . ?
C3X H3X1 0.9900 . ?
C3X H3X2 0.9900 . ?
C28A H28A 0.9500 . ?
C5A H5A 0.9500 . ?
C7A C12A 1.381(3) . ?
C7A H7A 0.9500 . ?
C5X C4X 1.522(3) . ?
C5X C6X 1.534(3) . ?
C5X H5X1 0.9900 . ?
C5X H5X2 0.9900 . ?
C23A H23A 0.9500 . ?
C2X H2X1 0.9900 . ?
C2X H2X2 0.9900 . ?
C11A C12A 1.385(3) . ?
C11A H11A 0.9500 . ?
C30A H30A 0.9500 . ?
C6X H6X1 0.9900 . ?
C6X H6X2 0.9900 . ?
C4X C7X 1.526(3) . ?
C4X H4X 1.0000 . ?
C12A H12A 0.9500 . ?
C7X H7X1 0.9800 . ?
C7X H7X2 0.9800 . ?
C7X H7X3 0.9800 . ?

loop_
_geom_hbond_atom_site_label_D
_geom_hbond_atom_site_label_H
_geom_hbond_atom_site_label_A
_geom_hbond_distance_DH
_geom_hbond_distance_HA
_geom_hbond_distance_DA
_geom_hbond_angle_DHA
_geom_hbond_site_symmetry_A
_geom_hbond_publ_flag
O19A H19A O13A 0.86(3) 1.76(3) 2.620(2) 178(3) . yes
O13A H13A O1X 0.85(3) 1.87(3) 2.692(2) 160(3) . yes

loop_
_geom_torsion_atom_site_label_1
_geom_torsion_atom_site_label_2
_geom_torsion_atom_site_label_3
_geom_torsion_atom_site_label_4
_geom_torsion
_geom_torsion_site_symmetry_1
_geom_torsion_site_symmetry_2
_geom_torsion_site_symmetry_3
_geom_torsion_site_symmetry_4
_geom_torsion_publ_flag
C27A C26A C19A O19A -151.64(17) . . . . ?
C31A C26A C19A O19A 29.9(2) . . . . ?
C27A C26A C19A C20A -37.6(2) . . . . ?
C31A C26A C19A C20A 143.90(18) . . . . ?
C27A C26A C19A C15A 88.0(2) . . . . ?
C31A C26A C19A C15A -90.5(2) . . . . ?
C27A C26A C31A C30A -2.1(3) . . . . ?
C19A C26A C31A C30A 176.44(17) . . . . ?
C16A O15A C15A C19A 132.93(16) . . . . ?
C16A O15A C15A C14A 7.73(19) . . . . ?
O19A C19A C15A O15A -177.62(14) . . . . ?
C20A C19A C15A O15A 66.47(19) . . . . ?
C26A C19A C15A O15A -56.42(19) . . . . ?
O19A C19A C15A C14A -61.0(2) . . . . ?
C20A C19A C15A C14A -176.96(15) . . . . ?
C26A C19A C15A C14A 60.2(2) . . . . ?
C4A C3A C13A O13A 5.9(2) . . . . ?
C2A C3A C13A O13A -174.00(16) . . . . ?
C4A C3A C13A C9A 125.83(19) . . . . ?
C2A C3A C13A C9A -54.1(2) . . . . ?
C4A C3A C13A C14A -107.7(2) . . . . ?
C2A C3A C13A C14A 72.4(2) . . . . ?
C23A C24A C25A C20A -0.1(3) . . . . ?
C16A O14A C14A C13A 160.53(15) . . . . ?
C16A O14A C14A C15A 34.59(18) . . . . ?
O13A C13A C14A O14A 177.15(14) . . . . ?
C3A C13A C14A O14A -63.55(19) . . . . ?
C9A C13A C14A O14A 61.89(19) . . . . ?
O13A C13A C14A C15A -66.84(19) . . . . ?
C3A C13A C14A C15A 52.5(2) . . . . ?
C9A C13A C14A C15A 177.90(15) . . . . ?
O15A C15A C14A O14A -25.23(18) . . . . ?
C19A C15A C14A O14A -145.84(15) . . . . ?
O15A C15A C14A C13A -143.81(16) . . . . ?
C19A C15A C14A C13A 95.6(2) . . . . ?
C31A C26A C27A C28A 1.2(3) . . . . ?
C19A C26A C27A C28A -177.27(18) . . . . ?
C24A C25A C20A C21A 0.8(3) . . . . ?
C24A C25A C20A C19A -177.13(18) . . . . ?
O19A C19A C20A C25A -138.29(19) . . . . ?
C26A C19A C20A C25A 103.9(2) . . . . ?
C15A C19A C20A C25A -19.8(3) . . . . ?
O19A C19A C20A C21A 43.8(2) . . . . ?
C26A C19A C20A C21A -74.0(2) . . . . ?
C15A C19A C20A C21A 162.23(17) . . . . ?
C2A C3A C4A C5A -0.8(3) . . . . ?
C13A C3A C4A C5A 179.24(18) . . . . ?
C11A C10A C9A C8A -1.0(3) . . . . ?
C11A C10A C9A C13A 174.23(19) . . . . ?
O13A C13A C9A C10A -107.8(2) . . . . ?
C3A C13A C9A C10A 130.0(2) . . . . ?
C14A C13A C9A C10A 4.3(3) . . . . ?
O13A C13A C9A C8A 67.5(2) . . . . ?
C3A C13A C9A C8A -54.7(2) . . . . ?
C14A C13A C9A C8A 179.59(17) . . . . ?
C14A O14A C16A O15A -30.34(19) . . . . ?
C14A O14A C16A C18A -146.87(15) . . . . ?
C14A O14A C16A C17A 88.48(17) . . . . ?
C15A O15A C16A O14A 12.79(19) . . . . ?
C15A O15A C16A C18A 128.61(16) . . . . ?
C15A O15A C16A C17A -106.14(17) . . . . ?
C23A C22A C21A C20A 0.1(3) . . . . ?
C25A C20A C21A C22A -0.8(3) . . . . ?
C19A C20A C21A C22A 177.28(19) . . . . ?
C6A C1A C2A C3A -0.8(3) . . . . ?
C4A C3A C2A C1A 1.3(3) . . . . ?
C13A C3A C2A C1A -178.80(18) . . . . ?
C10A C9A C8A C7A 1.5(3) . . . . ?
C13A C9A C8A C7A -174.09(19) . . . . ?
C2A C1A C6A C5A -0.1(3) . . . . ?
C26A C27A C28A C29A -0.1(3) . . . . ?
C30A C29A C28A C27A -0.2(3) . . . . ?
C1A C6A C5A C4A 0.5(3) . . . . ?
C3A C4A C5A C6A -0.1(3) . . . . ?
C9A C8A C7A C12A -0.7(3) . . . . ?
C25A C24A C23A C22A -0.6(3) . . . . ?
C21A C22A C23A C24A 0.6(3) . . . . ?
O1X C1X C2X C3X -131.4(2) . . . . ?
C6X C1X C2X C3X 48.4(3) . . . . ?
C4X C3X C2X C1X -51.7(3) . . . . ?
C9A C10A C11A C12A -0.2(3) . . . . ?
C28A C29A C30A C31A -0.6(3) . . . . ?
C26A C31A C30A C29A 1.8(3) . . . . ?
O1X C1X C6X C5X 130.8(2) . . . . ?
C2X C1X C6X C5X -49.0(3) . . . . ?
C4X C5X C6X C1X 53.8(2) . . . . ?
C6X C5X C4X C7X 177.06(19) . . . . ?
C6X C5X C4X C3X -58.6(2) . . . . ?
C2X C3X C4X C5X 57.1(2) . . . . ?
C2X C3X C4X C7X -178.8(2) . . . . ?
C8A C7A C12A C11A -0.5(3) . . . . ?
C10A C11A C12A C7A 0.9(3) . . . . ?
